data_4505949
loop_
_publ_author_name
'Taddei, Marco'
'Costantino, Ferdinando'
'Vivani, Riccardo'
'Sangregorio, Claudio'
'Sorace, Lorenzo'
'Castelli, Lisa'

_publ_section_title
;
 Influence of \p--\p Stacking Interactions on the Assembly of Layered
 Copper Phosphonate Coordination Polymers: Combined Powder Diffraction and
 Electron Paramagnetic Resonance Study
;
_journal_issue 5
_journal_name_full 'Crystal Growth &amp; Design'
_journal_page_first 2327
_journal_paper_doi 10.1021/cg201706p
_journal_volume 12
_journal_year 2012
_chemical_formula_moiety Cu(HO3PCH2C6H4CH2PO3H)[N(CH)4CC(CH4)N]2H2O
_chemical_formula_sum 'C18 Cu N2 O8 P2'
_chemical_formula_weight 497.70
_space_group_IT_number 14
_symmetry_cell_setting monoclinic
_symmetry_space_group_name_Hall '-P 2ybc'
_symmetry_space_group_name_H-M 'P 1 21/c 1'
_audit_creation_method 'from EXP file using GSAS2CIF'
_cell_angle_alpha 90.0
_cell_angle_beta 96.071(2)
_cell_angle_gamma 90.0
_cell_formula_units_Z 4
_cell_length_a 16.6996(3)
_cell_length_b 11.1387(2)
_cell_length_c 11.4147(1)
_cell_measurement_temperature 298
_cell_volume 2111.36(6)
_computing_structure_refinement GSAS
_computing_structure_solution EXPO
_diffrn_ambient_temperature 298
_diffrn_radiation_polarisn_ratio 0.5
_diffrn_radiation_probe x-ray
_exptl_absorpt_correction_T_max 1.00000
_exptl_absorpt_correction_T_min 1.00000
_exptl_absorpt_process_details
;   GSAS Absorption/surface roughness correction: function number 0
 No correction is applied.
;
_pd_calc_method 'Rietveld Refinement'
_pd_phase_name 5
_pd_proc_ls_background_function
;   GSAS Background function number 1 with 18 terms.
 Shifted Chebyshev function of 1st kind
      1:    4258.17     2:   -1980.83     3:    827.242     4:   -14.9170    
      5:   -51.3176     6:  -0.310505     7:    56.7845     8:   -135.989    
      9:    154.718    10:   -96.9008    11:    8.69363    12:    35.3547    
     13:   -44.2533    14:    32.9775    15:   -17.8533    16:   -5.96010    
     17:    21.4704    18:   -27.0573    
;
_pd_proc_ls_pref_orient_corr
;   March-Dollase
 AXIS  1 Ratio=   1.03552  h= 0.000  k= 0.000  l= 2.000
 Prefered orientation correction range: Min=   0.90059, Max=   1.05374
;
_pd_proc_ls_profile_function
;
 CW Profile function number 3 with  19 terms
 Pseudovoigt profile coefficients as parameterized in
 P. Thompson, D.E. Cox & J.B. Hastings (1987). J. Appl. Cryst.,20,79-83.
 Asymmetry correction of L.W. Finger, D.E. Cox & A. P. Jephcoat (1994).
 J. Appl. Cryst.,27,892-900.
 Peak tails are ignored  where the intensity is below 0.0010 times the peak
   Aniso. broadening axis   0.0   0.0   1.0
;
_pd_proc_ls_prof_R_factor 0.0232
_pd_proc_ls_prof_wR_expected 0.0140
_pd_proc_ls_prof_wR_factor 0.0342
_refine_ls_goodness_of_fit_all 2.50
_refine_ls_matrix_type full
_refine_ls_number_parameters 124
_refine_ls_number_restraints 84
_refine_ls_R_Fsqd_factor 0.05496
_refine_ls_shift/su_max 0.15
_refine_ls_shift/su_mean 0.03
_cod_data_source_file cg201706p_si_002.cif
_cod_data_source_block compound_5
_cod_depositor_comments
;
The following automatic conversions were performed:

'_geom_bond_publ_flag' value 'N' changed to 'n' according to
/home/saulius/struct/CIF-dictionaries/cif_core.dic dictionary named
'cif_core.dic' version 2.4.1 from 2010-06-29 (94
times).

'_geom_angle_publ_flag' value 'N' changed to 'n' according
to /home/saulius/struct/CIF-dictionaries/cif_core.dic dictionary
named 'cif_core.dic' version 2.4.1 from 2010-06-29 (52 times).

Automatic conversion script
Id: cif_fix_values 1715 2011-07-08 13:25:40Z adriana 
;
_cod_original_cell_volume 2111.37(5)
_cod_database_code 4505949
_gsas_exptl_extinct_corr_t_min 1.00000
_gsas_exptl_extinct_corr_t_max 1.00000

loop_
_symmetry_equiv_pos_site_id
_symmetry_equiv_pos_as_xyz
1 +x,+y,+z
2 -x,+y+1/2,-z+1/2
-1 -x,-y,-z
-2 +x,-y+1/2,+z+1/2

loop_
_atom_site_type_symbol
_atom_site_label
_atom_site_fract_x
_atom_site_fract_y
_atom_site_fract_z
_atom_site_occupancy
_atom_site_thermal_displace_type
_atom_site_U_iso_or_equiv
_atom_site_symmetry_multiplicity
Cu Cu 0.7557(5) 0.20627(31) 0.5087(7) 1.0 Uiso 0.0321(16) 4
P P1 0.9408(6) 0.1519(10) 0.4425(10) 1.0 Uiso 0.052(7) 4
P P2 0.5706(6) 0.1567(10) 0.5452(10) 1.0 Uiso 0.031(6) 4
O O1 0.8653(10) 0.2009(19) 0.4316(18) 1.0 Uiso 0.0305(14) 4
O O2 0.9642(12) 0.1163(19) 0.5708(19) 1.0 Uiso 0.0305(14) 4
O O3 0.9353(14) 0.0385(21) 0.3588(19) 1.0 Uiso 0.0305(14) 4
O O4 0.6543(9) 0.2022(18) 0.5708(17) 1.0 Uiso 0.0305(14) 4
O O5 0.5520(11) 0.1298(18) 0.4181(20) 1.0 Uiso 0.0305(14) 4
O O6 0.5583(13) 0.0389(22) 0.6259(20) 1.0 Uiso 0.0305(14) 4
C C1 1.0177(10) 0.2538(20) 0.4007(24) 1.0 Uiso 0.0305(14) 4
C C2 1.0086(6) 0.3783(15) 0.4582(19) 1.0 Uiso 0.0305(14) 4
C C3 0.9723(11) 0.4781(24) 0.3914(29) 1.0 Uiso 0.0305(14) 4
C C4 1.0338(10) 0.3935(24) 0.5771(27) 1.0 Uiso 0.0305(14) 4
C C5 0.4927(9) 0.2690(23) 0.6070(23) 1.0 Uiso 0.0305(14) 4
C C6 0.4921(9) 0.3923(20) 0.5587(25) 1.0 Uiso 0.0305(14) 4
C C7 0.4627(8) 0.4041(22) 0.4271(27) 1.0 Uiso 0.0305(14) 4
C C8 0.4596(8) 0.5155(28) 0.3776(23) 1.0 Uiso 0.0305(14) 4
N N1 0.7387(6) 1.0167(10) 0.5026(31) 1.0 Uiso 0.0305(14) 4
N N2 0.7518(10) 0.3949(11) 0.5138(16) 1.0 Uiso 0.0305(14) 4
C C9 0.7260(6) 0.9553(25) 0.3976(25) 1.0 Uiso 0.0305(14) 4
C C10 0.7293(6) 0.8299(23) 0.3991(21) 1.0 Uiso 0.0305(14) 4
C C11 0.7540(6) 0.9607(24) 0.6014(24) 1.0 Uiso 0.0305(14) 4
C C12 0.7581(6) 0.8396(22) 0.6042(20) 1.0 Uiso 0.0305(14) 4
C C13 0.7450(5) 0.7761(13) 0.5002(14) 1.0 Uiso 0.0305(14) 4
C C14 0.7487(7) 0.6420(11) 0.5058(13) 1.0 Uiso 0.0305(14) 4
C C15 0.6931(10) 0.5810(20) 0.4318(17) 1.0 Uiso 0.0305(14) 4
C C16 0.6972(11) 0.4548(20) 0.4377(18) 1.0 Uiso 0.0305(14) 4
C C17 0.8072(10) 0.5878(20) 0.5856(17) 1.0 Uiso 0.0305(14) 4
C C18 0.8044(11) 0.4552(20) 0.5871(17) 1.0 Uiso 0.0305(14) 4
O Ow1 0.8275(17) 0.1913(32) 0.6940(26) 1.0 Uiso 0.0305(14) 4
O Ow2 0.6724(17) 0.1893(34) 0.3068(26) 1.0 Uiso 0.0305(14) 4

loop_
_atom_type_symbol
_atom_type_number_in_cell
_atom_type_scat_dispersion_real
_atom_type_scat_dispersion_imag
_atom_type_scat_Cromer_Mann_a1
_atom_type_scat_Cromer_Mann_a2
_atom_type_scat_Cromer_Mann_a3
_atom_type_scat_Cromer_Mann_a4
_atom_type_scat_Cromer_Mann_b1
_atom_type_scat_Cromer_Mann_b2
_atom_type_scat_Cromer_Mann_b3
_atom_type_scat_Cromer_Mann_b4
_atom_type_scat_Cromer_Mann_c
_atom_type_scat_source
Cu 4.0 0.000 0.000 13.3380 3.58280 7.16760 0.24700 5.61580 11.3966 1.67350 64.8126 1.19100 International_Tables_Vol_C
P 8.0 0.000 0.000 6.43450 1.90670 4.17910 27.1570 1.78000 0.52600 1.49080 68.1645 1.11490 International_Tables_Vol_C
O 32.0 0.000 0.000 3.04850 13.2771 2.28680 5.70110 1.54630 0.32390 0.86700 32.9089 0.25080 International_Tables_Vol_C
C 72.0 0.000 0.000 2.31000 20.8439 1.02000 10.2075 1.58860 0.56870 0.86500 51.6512 0.21560 International_Tables_Vol_C
N 8.0 0.000 0.000 12.2126 0.00570 3.13220 9.89330 2.01250 28.9975 1.16630 0.58260 -11.529 International_Tables_Vol_C

loop_
_diffrn_radiation_wavelength
_diffrn_radiation_wavelength_wt
_diffrn_radiation_type
_diffrn_radiation_wavelength_id
1.540500 1.000 K\a~1~ 1
1.544300 0.500 K\a~2~ 2

loop_
_geom_angle_atom_site_label_1
_geom_angle_atom_site_label_2
_geom_angle_atom_site_label_3
_geom_angle
_geom_angle_site_symmetry_1
_geom_angle_site_symmetry_3
_geom_angle_publ_flag
O4 Cu O1 176.0(8) 1_555 1_555 n
O4 Cu N1 82.4(8) 1_555 1_545 n
O4 Cu N2 88.9(7) 1_555 1_555 n
O1 Cu N1 94.4(7) 1_555 1_545 n
O1 Cu N2 94.1(6) 1_555 1_555 n
N1 Cu N2 170.6(7) 1_545 1_555 n
O5 P2 O4 110.9(10) 1_555 1_555 n
O5 P2 O6 111.4(10) 1_555 1_555 n
O5 P2 C5 113.4(10) 1_555 1_555 n
O4 P2 O6 109.6(10) 1_555 1_555 n
O4 P2 C5 110.6(9) 1_555 1_555 n
O6 P2 C5 100.4(10) 1_555 1_555 n
O2 P1 O3 111.4(11) 1_555 1_555 n
O2 P1 O1 109.3(11) 1_555 1_555 n
O2 P1 C1 107.4(10) 1_555 1_555 n
O3 P1 O1 105.6(11) 1_555 1_555 n
O3 P1 C1 109.8(10) 1_555 1_555 n
O1 P1 C1 113.5(10) 1_555 1_555 n
Cu O4 P2 142.1(13) 1_555 1_555 n
Cu O1 P1 143.6(14) 1_555 1_555 n
N2 C18 C17 121.2(11) 1_555 1_555 n
Cu N1 C9 121.9(20) 1_565 1_555 n
Cu N1 C11 115.9(20) 1_565 1_555 n
C9 N1 C11 121.2(10) 1_555 1_555 n
Cu N2 C18 120.1(11) 1_555 1_555 n
Cu N2 C16 119.4(11) 1_555 1_555 n
C18 N2 C16 120.4(9) 1_555 1_555 n
C18 C17 C14 114.6(11) 1_555 1_555 n
C12 C13 C10 121.7(10) 1_555 1_555 n
C12 C13 C14 118.2(10) 1_555 1_555 n
C10 C13 C14 120.1(11) 1_555 1_555 n
C2 C4 C3 109.5(25) 1_555 -1_766 n
C4 C2 C1 119.4(12) 1_555 1_555 n
C4 C2 C3 119.2(12) 1_555 1_555 n
C1 C2 C3 121.4(12) 1_555 1_555 n
C16 C15 C14 116.1(11) 1_555 1_555 n
N2 C16 C15 122.9(11) 1_555 1_555 n
C13 C12 C11 119.3(11) 1_555 1_555 n
N1 C9 C10 119(3) 1_555 1_555 n
C13 C10 C9 118.3(11) 1_555 1_555 n
C17 C14 C13 118.7(10) 1_555 1_555 n
C17 C14 C15 124.7(9) 1_555 1_555 n
C13 C14 C15 116.5(10) 1_555 1_555 n
N1 C11 C12 120.6(12) 1_555 1_555 n
C8 C7 C6 118.6(14) 1_555 1_555 n
C7 C8 C6 116.2(23) 1_555 -1_666 n
C7 C6 C8 122.1(22) 1_555 -1_666 n
C7 C6 C5 115.7(14) 1_555 1_555 n
C8 C6 C5 119.2(24) -1_666 1_555 n
P1 C1 C2 110.2(10) 1_555 1_555 n
P2 C5 C6 115.5(10) 1_555 1_555 n
C4 C3 C2 130.6(25) -1_766 1_555 n

loop_
_geom_bond_atom_site_label_1
_geom_bond_atom_site_label_2
_geom_bond_distance
_geom_bond_site_symmetry_2
_geom_bond_publ_flag
Cu O4 1.905(16) 1_555 n
Cu O1 2.113(16) 1_555 n
Cu Ow2 2.570(27) 1_555 n
Cu N1 2.130(11) 1_545 n
Cu N2 2.104(11) 1_555 n
Cu Ow1 2.324(26) 1_555 n
P2 O5 1.482(21) 1_555 n
P2 O4 1.487(17) 1_555 n
P2 O6 1.629(23) 1_555 n
P2 C5 1.987(19) 1_555 n
P1 O2 1.527(21) 1_555 n
P1 O3 1.581(22) 1_555 n
P1 O1 1.368(18) 1_555 n
P1 C1 1.814(18) 1_555 n
O5 P2 1.482(21) 1_555 n
O5 O4 2.445(27) 1_555 n
O5 O6 2.571(28) 1_555 n
O5 O6 2.642(26) -1_656 n
O5 Ow2 2.576(35) 1_555 n
O2 P1 1.527(21) 1_555 n
O2 O3 2.568(27) 1_555 n
O2 O3 2.480(28) -1_756 n
O2 O1 2.364(26) 1_555 n
O2 Ow1 2.93(4) 1_555 n
O3 P1 1.581(22) 1_555 n
O3 O2 2.568(27) 1_555 n
O3 O2 2.480(28) -1_756 n
O3 O1 2.353(26) 1_555 n
O4 Cu 1.905(16) 1_555 n
O4 P2 1.487(17) 1_555 n
O4 O5 2.445(27) 1_555 n
O4 O6 2.547(26) 1_555 n
O4 Ow2 2.939(34) -2_555 n
O1 Cu 2.113(16) 1_555 n
O1 P1 1.368(18) 1_555 n
O1 O2 2.364(26) 1_555 n
O1 O3 2.353(26) 1_555 n
O1 Ow1 2.97(4) -2_554 n
O6 P2 1.629(23) 1_555 n
O6 O5 2.571(28) 1_555 n
O6 O5 2.642(26) -1_656 n
O6 O4 2.547(26) 1_555 n
C18 N2 1.329(24) 1_555 n
C18 C17 1.479(23) 1_555 n
Ow2 Cu 2.570(27) 1_555 n
Ow2 O5 2.576(35) 1_555 n
Ow2 O4 2.939(34) -2_554 n
N1 Cu 2.130(11) 1_565 n
N1 C9 1.376(25) 1_555 n
N1 C11 1.290(26) 1_555 n
N2 Cu 2.104(11) 1_555 n
N2 C18 1.329(24) 1_555 n
N2 C16 1.365(23) 1_555 n
C17 C18 1.479(23) 1_555 n
C17 C14 1.400(24) 1_555 n
C13 C12 1.379(25) 1_555 n
C13 C10 1.302(25) 1_555 n
C13 C14 1.496(14) 1_555 n
Ow1 Cu 2.324(26) 1_555 n
Ow1 O2 2.93(4) 1_555 n
Ow1 O1 2.97(4) -2_555 n
C4 C2 1.388(29) 1_555 n
C4 C3 1.481(25) -1_766 n
C2 C4 1.388(29) 1_555 n
C2 C1 1.548(22) 1_555 n
C2 C3 1.445(26) 1_555 n
C15 C16 1.409(23) 1_555 n
C15 C14 1.368(23) 1_555 n
C16 N2 1.365(23) 1_555 n
C16 C15 1.409(23) 1_555 n
C12 C13 1.379(25) 1_555 n
C12 C11 1.351(23) 1_555 n
C9 N1 1.376(25) 1_555 n
C9 C10 1.398(23) 1_555 n
C10 C13 1.302(25) 1_555 n
C10 C9 1.398(23) 1_555 n
C14 C17 1.400(24) 1_555 n
C14 C13 1.496(14) 1_555 n
C14 C15 1.368(23) 1_555 n
C11 N1 1.290(26) 1_555 n
C11 C12 1.351(23) 1_555 n
C7 C8 1.362(28) 1_555 n
C7 C6 1.54(4) 1_555 n
C8 C7 1.362(28) 1_555 n
C8 C6 1.453(24) -1_666 n
C6 C7 1.54(4) 1_555 n
C6 C8 1.453(24) -1_666 n
C6 C5 1.479(26) 1_555 n
C1 P1 1.814(18) 1_555 n
C1 C2 1.548(22) 1_555 n
C5 P2 1.987(19) 1_555 n
C5 C6 1.479(26) 1_555 n
C3 C4 1.481(25) -1_766 n
C3 C2 1.445(26) 1_555 n
